data_2002877
loop_
_publ_author_name
'Mueller-Buschbaum, Hk'
'Wolters, M'

_publ_section_title
;
Synthese und Kristallstrukturuntersuchung von Ca Be Eu2 O5, Sr Be Gd2
O5 und Eu Be Sm2 O5
;
_journal_name_full 'Journal of Alloys Compd.'
_journal_page_first L1
_journal_page_last L3
_journal_paper_doi 10.1016/0925-8388(94)90104-X
_journal_volume 210
_journal_year 1994
_chemical_formula_structural 'Eu Be Sm2 O5'
_chemical_formula_sum 'Be Eu O5 Sm2'
_chemical_name_systematic 'Europium beryllium disamarium oxide'
_space_group_IT_number 14
_symmetry_cell_setting monoclinic
_symmetry_Int_Tables_number 14
_symmetry_space_group_name_Hall '-P 2ybc'
_symmetry_space_group_name_H-M 'P 1 21/c 1'
_cell_angle_alpha 90
_cell_angle_beta 90.235(41)
_cell_angle_gamma 90
_cell_formula_units_Z 4
_cell_length_a 7.1506(32)
_cell_length_b 6.4821(25)
_cell_length_c 9.4394(18)
_cell_volume 437.5
_refine_ls_R_factor_all 0.04
_cod_database_code 2002877

loop_
_symmetry_equiv_pos_as_xyz
x,y,z
-x,1/2+y,1/2-z
-x,-y,-z
x,1/2-y,1/2+z

loop_
_atom_site_label
_atom_site_type_symbol
_atom_site_symmetry_multiplicity
_atom_site_Wyckoff_symbol
_atom_site_fract_x
_atom_site_fract_y
_atom_site_fract_z
_atom_site_occupancy
_atom_site_attached_hydrogens
_atom_site_calc_flag
Sm1 Sm3+ 4 e 0.2501(1) 0.5961(2) 0.9760(1) 1. 0 d
Sm2 Sm3+ 4 e 0.5226(1) 0.9193(2) 0.1742(1) 1. 0 d
Eu2 Eu2+ 4 e 0.0212(1) 0.0807(2) 0.8270(1) 1. 0 d
Be1 Be2+ 4 e 0.2518(9) 0.1944(9) 0.1029(9) 1. 0 d
O1 O2- 4 e 0.943(1) 0.810(1) 0.437(1) 1. 0 d
O2 O2- 4 e 0.441(1) 0.181(1) 0.568(1) 1. 0 d
O3 O2- 4 e 0.259(1) 0.668(1) 0.220(1) 1. 0 d
O4 O2- 4 e 0.257(1) 0.131(1) 0.275(1) 1. 0 d
O5 O2- 4 e 0.255(1) 0.521(1) 0.506(1) 1. 0 d

loop_
_atom_type_symbol
_atom_type_oxidation_number
Sm3+ 3.000
Eu2+ 2.000
Be2+ 2.000
O2- -2.000
